data_2210846
loop_
_publ_author_name
'Da-Quan Peng'

_publ_section_title 2-Methyl-4-phenyl-2-(trimethylsilyloxy)-3,4-dihydro-2<i>H</i>-naphtho[2,3-<i>b</i>]pyran-5,10-dione
_journal_coeditor_code YM2018
_journal_issue 10
_journal_name_full 'Acta Crystallographica Section E'
_journal_page_first o4706
_journal_page_last o4707
_journal_paper_doi 10.1107/S1600536806038323
_journal_volume 62
_journal_year 2006
_chemical_formula_iupac 'C23 H24 O4 Si'
_chemical_formula_moiety 'C23 H24 O4 Si'
_chemical_formula_sum 'C23 H24 O4 Si'
_chemical_formula_weight 392.51
_chemical_melting_point 415.2
_chemical_name_systematic
;
2-Methyl-4-phenyl-2-(trimethylsilyloxy)-3,4-dihydro-2H-naphtho[2,3-b]pyran-
5,10-dione
;
_space_group_IT_number 14
_symmetry_cell_setting monoclinic
_symmetry_space_group_name_Hall '-P 2ybc'
_symmetry_space_group_name_H-M 'P 1 21/c 1'
_atom_sites_solution_hydrogens geom
_atom_sites_solution_primary direct
_atom_sites_solution_secondary difmap
_cell_angle_alpha 90
_cell_angle_beta 92.44(3)
_cell_angle_gamma 90
_cell_formula_units_Z 4
_cell_length_a 12.699(3)
_cell_length_b 11.342(2)
_cell_length_c 15.023(3)
_cell_measurement_reflns_used 25
_cell_measurement_temperature 293(2)
_cell_measurement_theta_max 13
_cell_measurement_theta_min 10
_cell_volume 2161.8(8)
_computing_cell_refinement 'CAD-4 Software'
_computing_data_collection 'CAD-4 Software (Enraf--Nonius, 1989)'
_computing_data_reduction 'XCAD4 (Harms & Wocadlo, 1995)'
_computing_molecular_graphics SHELXTL
_computing_publication_material 'SHELXTL and PLATON (Spek, 2003)'
_computing_structure_refinement SHELXTL
_computing_structure_solution 'SHELXTL (Sheldrick, 1997)'
_diffrn_ambient_temperature 293(2)
_diffrn_measured_fraction_theta_full 0.994
_diffrn_measured_fraction_theta_max 0.994
_diffrn_measurement_device_type 'Enraf--Nonius CAD-4'
_diffrn_measurement_method \w/2\q
_diffrn_radiation_monochromator graphite
_diffrn_radiation_source 'fine-focus sealed tube'
_diffrn_radiation_type MoK\a
_diffrn_radiation_wavelength 0.71073
_diffrn_reflns_av_R_equivalents 0.0353
_diffrn_reflns_av_sigmaI/netI 0.0607
_diffrn_reflns_limit_h_max 15
_diffrn_reflns_limit_h_min 0
_diffrn_reflns_limit_k_max 13
_diffrn_reflns_limit_k_min 0
_diffrn_reflns_limit_l_max 17
_diffrn_reflns_limit_l_min -17
_diffrn_reflns_number 4407
_diffrn_reflns_theta_full 25.98
_diffrn_reflns_theta_max 25.98
_diffrn_reflns_theta_min 1.61
_diffrn_standards_decay_% 0
_diffrn_standards_interval_count 200
_diffrn_standards_interval_time 120
_diffrn_standards_number 3
_exptl_absorpt_coefficient_mu 0.133
_exptl_absorpt_correction_T_max 0.957
_exptl_absorpt_correction_T_min 0.932
_exptl_absorpt_correction_type psi-scan
_exptl_absorpt_process_details '(XCAD4; Harms & Wocadlo, 1995)'
_exptl_crystal_colour colorless
_exptl_crystal_density_diffrn 1.206
_exptl_crystal_density_method 'not measured'
_exptl_crystal_description block
_exptl_crystal_F_000 832
_exptl_crystal_size_max 0.40
_exptl_crystal_size_mid 0.35
_exptl_crystal_size_min 0.33
_refine_diff_density_max 0.18
_refine_diff_density_min -0.28
_refine_ls_extinction_method none
_refine_ls_goodness_of_fit_ref 1.000
_refine_ls_hydrogen_treatment constr
_refine_ls_matrix_type full
_refine_ls_number_parameters 253
_refine_ls_number_reflns 4215
_refine_ls_number_restraints 0
_refine_ls_restrained_S_all 1.000
_refine_ls_R_factor_all 0.1322
_refine_ls_R_factor_gt 0.0564
_refine_ls_shift/su_max 0.000
_refine_ls_shift/su_mean 0.000
_refine_ls_structure_factor_coef Fsqd
_refine_ls_weighting_details 'calc w=1/[\s^2^(Fo^2^)+(0.05P)^2^+1P] where P=(Fo^2^+2Fc^2^)/3'
_refine_ls_weighting_scheme calc
_refine_ls_wR_factor_gt 0.1223
_refine_ls_wR_factor_ref 0.1556
_reflns_number_gt 2140
_reflns_number_total 4215
_reflns_threshold_expression I>2\s(I)
_cod_data_source_file ym2018.cif
_cod_data_source_block I
_cod_depositor_comments
;
The following automatic conversions were performed:
'_symmetry_cell_setting' value 'Monoclinic' changed to 'monoclinic'
according to '/home/saulius/struct/CIF-dictionaries/cif_core.dic'
dictionary named 'cif_core.dic' version 2.4.1 from 2010-06-29.

Automatic conversion script
Id: cif_fix_enum 1527 2010-12-29 10:47:43Z saulius 

The following automatic conversions were performed:

'_symmetry_cell_setting' value 'Monoclinic' changed to 'monoclinic'
according to /home/saulius/struct/CIF-dictionaries/cif_core.dic
dictionary named 'cif_core.dic' version 2.4.1 from 2010-06-29.

Automatic conversion script
Id: cif_fix_values 1715 2011-07-08 13:25:40Z adriana 
;
_cod_original_sg_symbol_H-M 'P 21/c'
_cod_database_code 2210846
_cod_database_fobs_code 2210846

loop_
_symmetry_equiv_pos_as_xyz
'x, y, z'
'-x, y+1/2, -z+1/2'
'-x, -y, -z'
'x, -y-1/2, z-1/2'

loop_
_atom_site_type_symbol
_atom_site_label
_atom_site_fract_x
_atom_site_fract_y
_atom_site_fract_z
_atom_site_U_iso_or_equiv
_atom_site_adp_type
_atom_site_calc_flag
_atom_site_refinement_flags
_atom_site_occupancy
Si Si -0.05337(7) 0.23798(10) 0.15303(7) 0.0736(3) Uani d . 1
O O1 0.05816(16) 0.2927(2) 0.19693(15) 0.0688(6) Uani d . 1
O O2 0.16459(16) 0.12970(19) 0.22992(14) 0.0622(6) Uani d . 1
O O3 0.34793(19) 0.2714(2) -0.01343(14) 0.0743(7) Uani d . 1
O O4 0.1861(2) -0.0822(2) 0.16494(16) 0.0841(8) Uani d . 1
C C1 -0.1327(3) 0.1625(4) 0.2354(3) 0.1042(14) Uani d . 1
H H1A -0.1489 0.2166 0.2819 0.156 Uiso calc R 1
H H1B -0.0936 0.0971 0.2603 0.156 Uiso calc R 1
H H1C -0.1969 0.1343 0.2068 0.156 Uiso calc R 1
C C2 -0.1210(3) 0.3691(4) 0.1077(3) 0.1042(14) Uani d . 1
H H2A -0.1345 0.4228 0.1553 0.156 Uiso calc R 1
H H2B -0.1865 0.3462 0.0784 0.156 Uiso calc R 1
H H2C -0.0773 0.4070 0.0656 0.156 Uiso calc R 1
C C3 -0.0242(3) 0.1297(5) 0.0648(3) 0.132(2) Uani d . 1
H H3A 0.0110 0.0626 0.0911 0.198 Uiso calc R 1
H H3B 0.0203 0.1657 0.0224 0.198 Uiso calc R 1
H H3C -0.0889 0.1049 0.0351 0.198 Uiso calc R 1
C C4 0.1363(3) 0.2498(3) 0.2562(2) 0.0629(9) Uani d . 1
C C5 0.0994(3) 0.2359(4) 0.3500(2) 0.0878(12) Uani d . 1
H H5A 0.0383 0.1860 0.3493 0.132 Uiso calc R 1
H H5B 0.0820 0.3118 0.3734 0.132 Uiso calc R 1
H H5C 0.1546 0.2009 0.3869 0.132 Uiso calc R 1
C C6 0.2319(2) 0.3267(3) 0.2517(2) 0.0638(9) Uani d . 1
H H6A 0.2872 0.2960 0.2918 0.077 Uiso calc R 1
H H6B 0.2146 0.4055 0.2715 0.077 Uiso calc R 1
C C7 0.2727(2) 0.3334(3) 0.1571(2) 0.0555(8) Uani d . 1
H H7 0.2235 0.3811 0.1201 0.067 Uiso calc R 1
C C8 0.3801(2) 0.3923(3) 0.1592(2) 0.0586(8) Uani d . 1
C C9 0.3943(3) 0.4995(3) 0.1191(3) 0.0841(11) Uani d . 1
H H9 0.3373 0.5357 0.0894 0.101 Uiso calc R 1
C C10 0.4905(4) 0.5548(4) 0.1217(3) 0.1054(15) Uani d . 1
H H10 0.4981 0.6271 0.0934 0.127 Uiso calc R 1
C C11 0.5754(4) 0.5036(5) 0.1659(3) 0.0990(15) Uani d . 1
H H11 0.6408 0.5408 0.1677 0.119 Uiso calc R 1
C C12 0.5633(3) 0.3979(4) 0.2072(3) 0.0824(12) Uani d . 1
H H12 0.6206 0.3630 0.2376 0.099 Uiso calc R 1
C C13 0.4659(2) 0.3417(3) 0.2042(2) 0.0669(9) Uani d . 1
H H13 0.4585 0.2695 0.2327 0.080 Uiso calc R 1
C C14 0.2747(2) 0.2102(3) 0.11953(19) 0.0487(7) Uani d . 1
C C15 0.3222(2) 0.1885(3) 0.0328(2) 0.0522(8) Uani d . 1
C C16 0.3382(2) 0.0658(3) 0.00310(19) 0.0501(7) Uani d . 1
C C17 0.3954(2) 0.0419(3) -0.0720(2) 0.0629(9) Uani d . 1
H H17 0.4222 0.1037 -0.1048 0.075 Uiso calc R 1
C C18 0.4122(3) -0.0719(4) -0.0977(2) 0.0731(10) Uani d . 1
H H18 0.4492 -0.0868 -0.1486 0.088 Uiso calc R 1
C C19 0.3750(3) -0.1648(4) -0.0491(3) 0.0779(11) Uani d . 1
H H19 0.3890 -0.2420 -0.0658 0.093 Uiso calc R 1
C C20 0.3170(2) -0.1428(3) 0.0245(2) 0.0654(9) Uani d . 1
H H20 0.2909 -0.2053 0.0570 0.079 Uiso calc R 1
C C21 0.2974(2) -0.0278(3) 0.05036(19) 0.0511(8) Uani d . 1
C C22 0.2324(2) -0.0038(3) 0.1277(2) 0.0538(8) Uani d . 1
C C23 0.2256(2) 0.1201(3) 0.15878(19) 0.0494(7) Uani d . 1

loop_
_atom_site_aniso_label
_atom_site_aniso_U_11
_atom_site_aniso_U_22
_atom_site_aniso_U_33
_atom_site_aniso_U_12
_atom_site_aniso_U_13
_atom_site_aniso_U_23
Si 0.0551(6) 0.0811(8) 0.0841(7) 0.0009(5) -0.0031(5) -0.0287(6)
O1 0.0520(12) 0.0801(16) 0.0738(15) -0.0041(12) -0.0037(11) -0.0133(13)
O2 0.0662(14) 0.0660(15) 0.0551(13) -0.0080(11) 0.0113(11) -0.0066(11)
O3 0.0921(18) 0.0733(16) 0.0575(14) -0.0186(14) 0.0032(12) 0.0137(13)
O4 0.110(2) 0.0612(16) 0.0841(18) -0.0198(15) 0.0332(15) 0.0005(13)
C1 0.083(3) 0.088(3) 0.142(4) -0.021(2) 0.005(3) -0.009(3)
C2 0.083(3) 0.115(4) 0.114(4) 0.001(3) -0.013(2) -0.004(3)
C3 0.090(3) 0.183(5) 0.122(4) 0.015(3) -0.022(3) -0.092(4)
C4 0.060(2) 0.070(2) 0.059(2) -0.0030(18) 0.0043(16) -0.0153(18)
C5 0.093(3) 0.112(3) 0.060(2) -0.014(2) 0.014(2) -0.026(2)
C6 0.0561(19) 0.068(2) 0.066(2) -0.0057(17) -0.0034(16) -0.0195(18)
C7 0.0514(18) 0.0497(19) 0.064(2) -0.0059(15) -0.0072(15) -0.0028(16)
C8 0.060(2) 0.053(2) 0.063(2) -0.0041(16) -0.0021(16) -0.0084(16)
C9 0.095(3) 0.068(3) 0.088(3) -0.021(2) -0.009(2) 0.005(2)
C10 0.122(4) 0.092(3) 0.103(3) -0.051(3) 0.001(3) -0.001(3)
C11 0.088(3) 0.112(4) 0.099(3) -0.052(3) 0.024(3) -0.046(3)
C12 0.059(2) 0.103(3) 0.085(3) -0.005(2) 0.0003(19) -0.038(3)
C13 0.059(2) 0.067(2) 0.074(2) -0.0052(19) 0.0028(18) -0.0217(19)
C14 0.0454(16) 0.0525(19) 0.0474(17) -0.0022(15) -0.0078(13) -0.0021(14)
C15 0.0499(17) 0.060(2) 0.0452(18) -0.0093(16) -0.0092(14) 0.0034(16)
C16 0.0389(15) 0.067(2) 0.0432(17) -0.0013(15) -0.0113(13) -0.0030(16)
C17 0.0548(19) 0.089(3) 0.0439(19) -0.0016(19) -0.0047(15) -0.0012(18)
C18 0.059(2) 0.106(3) 0.053(2) 0.006(2) -0.0040(17) -0.022(2)
C19 0.070(2) 0.081(3) 0.082(3) 0.010(2) -0.002(2) -0.029(2)
C20 0.061(2) 0.061(2) 0.073(2) -0.0015(17) -0.0034(18) -0.0091(18)
C21 0.0479(17) 0.057(2) 0.0478(18) 0.0010(15) -0.0065(15) -0.0033(15)
C22 0.0575(19) 0.056(2) 0.0477(18) -0.0043(17) -0.0039(16) 0.0018(16)
C23 0.0449(16) 0.058(2) 0.0453(18) -0.0024(15) -0.0022(14) -0.0017(15)

loop_
_atom_type_symbol
_atom_type_description
_atom_type_scat_dispersion_real
_atom_type_scat_dispersion_imag
_atom_type_scat_source
C C 0.0033 0.0016 'International Tables Vol C Tables 4.2.6.8 and 6.1.1.4'
H H 0.0000 0.0000 'International Tables Vol C Tables 4.2.6.8 and 6.1.1.4'
O O 0.0106 0.0060 'International Tables Vol C Tables 4.2.6.8 and 6.1.1.4'
Si Si 0.0817 0.0704 'International Tables Vol C Tables 4.2.6.8 and 6.1.1.4'

loop_
_geom_angle_atom_site_label_1
_geom_angle_atom_site_label_2
_geom_angle_atom_site_label_3
_geom_angle
_geom_angle_publ_flag
O1 Si C2 102.87(16) ?
O1 Si C1 112.94(17) ?
C2 Si C1 111.50(19) ?
O1 Si C3 109.81(16) ?
C2 Si C3 112.1(2) ?
C1 Si C3 107.7(2) ?
C4 O1 Si 134.2(2) yes
C23 O2 C4 116.3(2) yes
Si C1 H1A 109.5 ?
Si C1 H1B 109.5 ?
H1A C1 H1B 109.5 ?
Si C1 H1C 109.5 ?
H1A C1 H1C 109.5 ?
H1B C1 H1C 109.5 ?
Si C2 H2A 109.5 ?
Si C2 H2B 109.5 ?
H2A C2 H2B 109.5 ?
Si C2 H2C 109.5 ?
H2A C2 H2C 109.5 ?
H2B C2 H2C 109.5 ?
Si C3 H3A 109.5 ?
Si C3 H3B 109.5 ?
H3A C3 H3B 109.5 ?
Si C3 H3C 109.5 ?
H3A C3 H3C 109.5 ?
H3B C3 H3C 109.5 ?
O1 C4 O2 109.2(2) ?
O1 C4 C6 108.9(3) ?
O2 C4 C6 108.7(3) yes
O1 C4 C5 113.1(3) ?
O2 C4 C5 104.1(3) ?
C6 C4 C5 112.7(3) ?
C4 C5 H5A 109.5 ?
C4 C5 H5B 109.5 ?
H5A C5 H5B 109.5 ?
C4 C5 H5C 109.5 ?
H5A C5 H5C 109.5 ?
H5B C5 H5C 109.5 ?
C4 C6 C7 112.1(2) yes
C4 C6 H6A 109.2 ?
C7 C6 H6A 109.2 ?
C4 C6 H6B 109.2 ?
C7 C6 H6B 109.2 ?
H6A C6 H6B 107.9 ?
C14 C7 C8 112.7(3) ?
C14 C7 C6 108.2(3) ?
C8 C7 C6 109.9(2) ?
C14 C7 H7 108.7 ?
C8 C7 H7 108.7 ?
C6 C7 H7 108.7 ?
C9 C8 C13 117.8(3) ?
C9 C8 C7 121.0(3) ?
C13 C8 C7 121.1(3) ?
C10 C9 C8 121.8(4) ?
C10 C9 H9 119.1 ?
C8 C9 H9 119.1 ?
C11 C10 C9 120.0(4) ?
C11 C10 H10 120.0 ?
C9 C10 H10 120.0 ?
C12 C11 C10 119.5(4) ?
C12 C11 H11 120.2 ?
C10 C11 H11 120.2 ?
C11 C12 C13 120.4(4) ?
C11 C12 H12 119.8 ?
C13 C12 H12 119.8 ?
C8 C13 C12 120.5(4) ?
C8 C13 H13 119.8 ?
C12 C13 H13 119.8 ?
C23 C14 C15 118.2(3) ?
C23 C14 C7 121.6(3) ?
C15 C14 C7 119.9(3) ?
O3 C15 C16 120.6(3) ?
O3 C15 C14 120.1(3) ?
C16 C15 C14 119.2(3) ?
C21 C16 C17 118.9(3) ?
C21 C16 C15 120.4(3) ?
C17 C16 C15 120.7(3) ?
C18 C17 C16 120.3(3) ?
C18 C17 H17 119.8 ?
C16 C17 H17 119.8 ?
C17 C18 C19 120.8(3) ?
C17 C18 H18 119.6 ?
C19 C18 H18 119.6 ?
C20 C19 C18 119.6(4) ?
C20 C19 H19 120.2 ?
C18 C19 H19 120.2 ?
C19 C20 C21 120.3(3) ?
C19 C20 H20 119.9 ?
C21 C20 H20 119.9 ?
C20 C21 C16 120.0(3) ?
C20 C21 C22 120.4(3) ?
C16 C21 C22 119.6(3) ?
O4 C22 C21 121.6(3) ?
O4 C22 C23 120.8(3) ?
C21 C22 C23 117.5(3) ?
C14 C23 O2 125.2(3) ?
C14 C23 C22 123.2(3) ?
O2 C23 C22 111.6(3) ?

loop_
_geom_bond_atom_site_label_1
_geom_bond_atom_site_label_2
_geom_bond_distance
_geom_bond_publ_flag
Si O1 1.657(2) yes
Si C2 1.834(4) ?
Si C1 1.839(4) yes
Si C3 1.856(4) ?
O1 C4 1.392(4) yes
O2 C23 1.351(3) ?
O2 C4 1.467(4) ?
O3 C15 1.221(3) yes
O4 C22 1.215(4) yes
C1 H1A 0.9600 ?
C1 H1B 0.9600 ?
C1 H1C 0.9600 ?
C2 H2A 0.9600 ?
C2 H2B 0.9600 ?
C2 H2C 0.9600 ?
C3 H3A 0.9600 ?
C3 H3B 0.9600 ?
C3 H3C 0.9600 ?
C4 C6 1.498(4) ?
C4 C5 1.513(5) ?
C5 H5A 0.9600 ?
C5 H5B 0.9600 ?
C5 H5C 0.9600 ?
C6 C7 1.535(4) ?
C6 H6A 0.9700 ?
C6 H6B 0.9700 ?
C7 C14 1.508(4) ?
C7 C8 1.518(4) yes
C7 H7 0.9800 ?
C8 C9 1.372(5) ?
C8 C13 1.383(4) ?
C9 C10 1.372(5) ?
C9 H9 0.9300 ?
C10 C11 1.372(6) ?
C10 H10 0.9300 ?
C11 C12 1.362(6) ?
C11 H11 0.9300 ?
C12 C13 1.390(5) ?
C12 H12 0.9300 ?
C13 H13 0.9300 ?
C14 C23 1.347(4) ?
C14 C15 1.480(4) ?
C15 C16 1.479(4) ?
C16 C21 1.389(4) ?
C16 C17 1.394(4) ?
C17 C18 1.366(5) ?
C17 H17 0.9300 ?
C18 C19 1.377(5) ?
C18 H18 0.9300 ?
C19 C20 1.376(5) ?
C19 H19 0.9300 ?
C20 C21 1.387(4) ?
C20 H20 0.9300 ?
C21 C22 1.480(4) ?
C22 C23 1.484(4) ?

loop_
_geom_hbond_atom_site_label_D
_geom_hbond_atom_site_label_H
_geom_hbond_atom_site_label_A
_geom_hbond_site_symmetry_A
_geom_hbond_distance_DH
_geom_hbond_distance_HA
_geom_hbond_distance_DA
_geom_hbond_angle_DHA
_geom_hbond_publ_flag
C1 H1A O4 2_555 0.96 2.47 3.343(5) 151 yes

loop_
_geom_torsion_atom_site_label_1
_geom_torsion_atom_site_label_2
_geom_torsion_atom_site_label_3
_geom_torsion_atom_site_label_4
_geom_torsion
_geom_torsion_publ_flag
C2 Si O1 C4 165.1(3) ?
C1 Si O1 C4 44.8(3) ?
C3 Si O1 C4 -75.5(3) ?
Si O1 C4 O2 46.1(4) ?
Si O1 C4 C6 164.7(2) yes
Si O1 C4 C5 -69.2(4) ?
C23 O2 C4 O1 76.0(3) ?
C23 O2 C4 C6 -42.7(4) ?
C23 O2 C4 C5 -163.1(2) ?
O1 C4 C6 C7 -57.4(4) ?
O2 C4 C6 C7 61.4(4) ?
C5 C4 C6 C7 176.2(3) ?
C4 C6 C7 C14 -45.8(4) ?
C4 C6 C7 C8 -169.3(3) yes
C14 C7 C8 C9 125.0(3) ?
C6 C7 C8 C9 -114.3(4) ?
C14 C7 C8 C13 -57.2(4) ?
C6 C7 C8 C13 63.5(4) ?
C13 C8 C9 C10 1.1(6) ?
C7 C8 C9 C10 178.9(4) ?
C8 C9 C10 C11 -0.7(7) ?
C9 C10 C11 C12 -0.1(7) ?
C10 C11 C12 C13 0.4(6) ?
C9 C8 C13 C12 -0.8(5) ?
C7 C8 C13 C12 -178.6(3) ?
C11 C12 C13 C8 0.1(5) ?
C8 C7 C14 C23 134.9(3) ?
C6 C7 C14 C23 13.2(4) ?
C8 C7 C14 C15 -51.4(4) ?
C6 C7 C14 C15 -173.1(2) ?
C23 C14 C15 O3 165.0(3) ?
C7 C14 C15 O3 -9.0(4) ?
C23 C14 C15 C16 -15.2(4) ?
C7 C14 C15 C16 170.9(2) ?
O3 C15 C16 C21 -172.2(3) ?
C14 C15 C16 C21 8.0(4) ?
O3 C15 C16 C17 8.6(4) ?
C14 C15 C16 C17 -171.3(2) ?
C21 C16 C17 C18 -1.0(4) ?
C15 C16 C17 C18 178.3(3) ?
C16 C17 C18 C19 -1.3(5) ?
C17 C18 C19 C20 2.3(5) ?
C18 C19 C20 C21 -0.9(5) ?
C19 C20 C21 C16 -1.3(5) ?
C19 C20 C21 C22 178.1(3) ?
C17 C16 C21 C20 2.3(4) ?
C15 C16 C21 C20 -177.0(3) ?
C17 C16 C21 C22 -177.2(3) ?
C15 C16 C21 C22 3.6(4) ?
C20 C21 C22 O4 -7.4(5) ?
C16 C21 C22 O4 172.0(3) ?
C20 C21 C22 C23 172.5(3) ?
C16 C21 C22 C23 -8.1(4) ?
C15 C14 C23 O2 -168.9(2) ?
C7 C14 C23 O2 4.9(4) ?
C15 C14 C23 C22 10.8(4) ?
C7 C14 C23 C22 -175.4(3) ?
C4 O2 C23 C14 10.6(4) ?
C4 O2 C23 C22 -169.1(2) ?
O4 C22 C23 C14 -179.5(3) ?
C21 C22 C23 C14 0.6(4) ?
O4 C22 C23 O2 0.3(4) ?
C21 C22 C23 O2 -179.6(2) ?
